data_7064387
loop_
_publ_author_name
'Devaraj , Karthickram'
'Bhuvanesh, Nattamai'
'Sundaravel, Karuppasamy'

_publ_section_title
;
 Nickel(II)-Flavonolate Complexes of Tetradentate 4N Donor Ligands as
 Enzyme-Substrate Models of Quercetin-2,4-Dioxygenase: Role of Ligand
 Steric and Electronic Properties on Dioxygenolysis
;
_journal_name_full 'New Journal of Chemistry'
_journal_paper_doi 10.1039/D6NJ00257A
_journal_year 2026
_chemical_formula_moiety 'C34 H35 N4 Ni O3, Cl O4, 0.5(H2 O)'
_chemical_formula_sum 'C34 H36 Cl N4 Ni O7.5'
_chemical_formula_weight 714.83
_space_group_crystal_system triclinic
_space_group_IT_number 2
_space_group_name_Hall '-P 1'
_space_group_name_H-M_alt 'P -1'
_atom_sites_solution_hydrogens mixed
_atom_sites_solution_primary dual
_audit_creation_date 2024-04-11
_audit_creation_method
;
Olex2 1.5
(compiled 2023.08.24 svn.re1ec1418 for OlexSys, GUI svn.r6817)
;
_audit_update_record
;
2026-01-22 deposited with the CCDC.	2026-04-28 downloaded from the CCDC.
;
_cell_angle_alpha 85.014(3)
_cell_angle_beta 79.917(3)
_cell_angle_gamma 87.367(3)
_cell_formula_units_Z 2
_cell_length_a 8.7243(3)
_cell_length_b 13.6695(4)
_cell_length_c 13.6886(5)
_cell_measurement_reflns_used 18274
_cell_measurement_temperature 100.00(10)
_cell_measurement_theta_max 77.6040
_cell_measurement_theta_min 3.2360
_cell_volume 1600.38(9)
_computing_cell_refinement 'CrysAlisPro 1.171.43.98a (Rigaku OD, 2023)'
_computing_data_collection 'CrysAlisPro system (CCD 43.103a 64-bit (release 20-12-2023))'
_computing_data_reduction 'CrysAlisPro 1.171.43.98a (Rigaku OD, 2023)'
_computing_molecular_graphics 'Olex2 1.5 (Dolomanov et al., 2009)'
_computing_publication_material 'Olex2 1.5 (Dolomanov et al., 2009)'
_computing_structure_refinement 'SHELXL 2019/1 (Sheldrick, 2015)'
_computing_structure_solution 'SHELXT 2018/2 (Sheldrick, 2018)'
_diffrn_ambient_environment N~2~
_diffrn_ambient_temperature 100.00(10)
_diffrn_detector 'Hybrid Pixel Array Detector'
_diffrn_detector_area_resol_mean 10.0000
_diffrn_detector_type HyPix
_diffrn_measured_fraction_theta_full 0.980
_diffrn_measured_fraction_theta_max 0.976
_diffrn_measurement_details
;
List of Runs (angles in degrees, time in seconds):

  # Type    Start    End  Width  t~exp~   \w     \q     \k     \f   Frames
#--------------------------------------------------------------------------
  1  \w   -117.00 -60.00   0.50    0.10    --  -44.97-144.00-114.00  114
  2  \w   -100.00 -23.00   0.50    0.10    --  -44.97 144.00 -61.00  154
  3  \w    -88.00 -14.00   0.50    0.10    --  -44.97 127.00 129.00  148
  4  \w     36.00  93.00   0.50    0.10    --   44.97-127.00  54.00  114
  5  \w     45.00 103.00   0.50    0.10    --   44.97-144.00-114.00  116
  6  \w    -87.00 -17.00   0.50    1.00    --  -87.75 127.00 129.00  140
  7  \w   -158.00 -72.00   0.50    1.00    --  -87.75-127.00  54.00  172
  8  \w   -153.00 -60.00   0.50    1.00    --  -87.75-144.00-114.00  186
  9  \w     94.00 178.00   0.50    1.00    --  109.25 127.00 129.00  168
 10  \w     82.00 170.00   0.50    1.00    --  109.25 144.00 -61.00  176
 11  \w     39.00 113.00   0.50    1.00    --  109.25-127.00  54.00  148
 12  \w     45.00 125.00   0.50    1.00    --  109.25-144.00-114.00  160
 13  \w    -13.00  31.00   0.50    0.10    --  -44.97  19.00   0.00   88
 14  \w    -13.00  31.00   0.50    0.10    --  -44.97  19.00  90.00   88
 15  \w    -13.00  31.00   0.50    0.10    --  -44.97  19.00 -30.00   88
 16  \w    -13.00  31.00   0.50    0.10    --  -44.97  19.00 120.00   88
 17  \w    -13.00  31.00   0.50    0.10    --  -44.97  19.00  30.00   88
 18  \w    -13.00  31.00   0.50    0.10    --  -44.97  19.00  60.00   88
 19  \w    -13.00  31.00   0.50    0.10    --  -44.97  19.00 150.00   88
 20  \w    -29.00  12.00   0.50    0.10    --   44.97 -19.00 150.00   82
 21  \w    -29.00  12.00   0.50    0.10    --   44.97 -19.00 120.00   82
 22  \w   -160.00 -81.00   0.50    1.00    --  -87.75 -47.00 108.02  158
 23  \w   -160.00 -81.00   0.50    1.00    --  -87.75 -47.00 108.02  158
 24  \w     97.00 178.00   0.50    1.00    --  109.25  45.00-120.00  162
 25  \w     37.00  75.00   0.50    1.00    --  109.25 -61.00  60.00   76
 26  \w     37.00 106.00   0.50    1.00    --  109.25 -95.00 -90.00  138
 27  \w     97.00 178.00   0.50    1.00    --  109.25  45.00-120.00  162
 28  \w    110.00 178.00   0.50    1.00    --  109.25  77.00-180.00  136
 29  \w     37.00  75.00   0.50    1.00    --  109.25 -61.00-180.00   76
 30  \w     37.00  75.00   0.50    1.00    --  109.25 -61.00-120.00   76
 31  \w     37.00 106.00   0.50    1.00    --  109.25 -95.00-150.00  138
 32  \w     37.00  75.00   0.50    1.00    --  109.25 -61.00 -90.00   76
 33  \w     37.00 106.00   0.50    1.00    --  109.25 -95.00-120.00  138
 34  \w     40.00 111.00   0.50    1.00    --  109.25-125.00 150.00  142
 35  \w    134.00 176.00   0.50    1.00    --  109.25 125.00-150.00   84
 36  \w     41.00  95.00   0.50    1.00    --  109.25-125.00  60.00  108
 37  \w     61.00 106.00   0.50    1.00    --  109.25 -95.00 -60.00   90
 38  \w     45.00  75.00   0.50    1.00    --  109.25 -61.00 120.00   60
 39  \w     97.00 152.00   0.50    1.00    --  109.25  45.00  90.00  110
 40  \w     48.00  74.00   0.50    1.00    --  109.25 -61.00 -30.00   52
 41  \w     97.00 176.00   0.50    1.00    --  109.25  45.00 -60.00  158
 42  \w     47.00  73.00   0.50    1.00    --  109.25-125.00-150.00   52
 43  \w    148.00 175.00   0.50    1.00    --  109.25  61.00 -90.00   54
 44  \w     78.00 109.00   0.50    1.00    --  109.25-125.00  30.00   62
 45  \w    109.00 177.00   0.50    1.00    --  109.25  30.00 -30.00  136
 46  \w     60.00 124.00   0.50    1.00    --  109.25 -77.00  30.00  128
 47  \w     41.00  73.00   0.50    1.00    --  109.25-125.00  30.00   64
 48  \w    108.00 143.00   0.50    1.00    --  109.25  61.00 -90.00   70
 49  \w    148.00 178.00   0.50    1.00    --  109.25  45.00  30.00   60
 50  \w     39.00 104.00   0.50    1.00    --  109.25 -95.00-180.00  130
 51  \w     40.00  68.00   0.50    1.00    --  109.25-125.00-180.00   56
 52  \w    113.00 139.00   0.50    1.00    --  109.25  45.00  30.00   52
 53  \w     38.00 106.00   0.50    1.00    --  109.25 -95.00  60.00  136
 54  \w     38.00  83.00   0.50    1.00    --  109.25 -77.00 -30.00   90
 55  \w     38.00  64.00   0.50    1.00    --  109.25 -61.00 -60.00   52
 56  \w     39.00  93.00   0.50    1.00    --  109.25 -95.00 150.00  108
 57  \w    112.00 164.00   0.50    1.00    --  109.25  61.00-150.00  104
;
_diffrn_measurement_device 'four-circle diffractometer'
_diffrn_measurement_device_type 'XtaLAB Synergy, Dualflex, HyPix'
_diffrn_measurement_method '\w scans'
_diffrn_orient_matrix_type 'CrysAlisPro convention (1999,Acta A55,543-557)'
_diffrn_orient_matrix_UB_11 -0.0355168000
_diffrn_orient_matrix_UB_12 0.0038449000
_diffrn_orient_matrix_UB_13 0.1139023000
_diffrn_orient_matrix_UB_21 0.0140207000
_diffrn_orient_matrix_UB_22 -0.1129495000
_diffrn_orient_matrix_UB_23 0.0131931000
_diffrn_orient_matrix_UB_31 0.1753320000
_diffrn_orient_matrix_UB_32 0.0061822000
_diffrn_orient_matrix_UB_33 0.0018406000
_diffrn_radiation_monochromator mirror
_diffrn_radiation_probe x-ray
_diffrn_radiation_type 'Cu K\a'
_diffrn_radiation_wavelength 1.54184
_diffrn_reflns_av_R_equivalents 0.0390
_diffrn_reflns_av_unetI/netI 0.0204
_diffrn_reflns_Laue_measured_fraction_full 0.980
_diffrn_reflns_Laue_measured_fraction_max 0.976
_diffrn_reflns_limit_h_max 10
_diffrn_reflns_limit_h_min -7
_diffrn_reflns_limit_k_max 16
_diffrn_reflns_limit_k_min -16
_diffrn_reflns_limit_l_max 16
_diffrn_reflns_limit_l_min -16
_diffrn_reflns_number 23177
_diffrn_reflns_point_group_measured_fraction_full 0.980
_diffrn_reflns_point_group_measured_fraction_max 0.976
_diffrn_reflns_theta_full 67.684
_diffrn_reflns_theta_max 70.070
_diffrn_reflns_theta_min 3.247
_diffrn_source 'micro-focus sealed X-ray tube'
_diffrn_source_current '1 mA'
_diffrn_source_type 'PhotonJet (Cu) X-ray Source'
_diffrn_source_voltage '50 kV'
_exptl_absorpt_coefficient_mu 2.131
_exptl_absorpt_correction_T_max 1.000
_exptl_absorpt_correction_T_min 0.425
_exptl_absorpt_correction_type gaussian
_exptl_absorpt_process_details
;
CrysAlisPro 1.171.43.98a (Rigaku Oxford Diffraction, 2023) 
Numerical absorption correction based on gaussian integration over 
a multifaceted crystal model 
Empirical absorption correction using spherical harmonics, 
implemented in SCALE3 ABSPACK scaling algorithm. 
;
_exptl_crystal_colour green
_exptl_crystal_colour_primary green
_exptl_crystal_density_diffrn 1.483
_exptl_crystal_description block
_exptl_crystal_F_000 746
_exptl_crystal_size_max 0.698
_exptl_crystal_size_mid 0.348
_exptl_crystal_size_min 0.207
_refine_diff_density_max 0.798
_refine_diff_density_min -0.414
_refine_diff_density_rms 0.093
_refine_ls_extinction_method none
_refine_ls_goodness_of_fit_ref 1.118
_refine_ls_hydrogen_treatment constr
_refine_ls_matrix_type full
_refine_ls_number_parameters 436
_refine_ls_number_reflns 5941
_refine_ls_number_restraints 0
_refine_ls_restrained_S_all 1.118
_refine_ls_R_factor_all 0.0781
_refine_ls_R_factor_gt 0.0697
_refine_ls_shift/su_max 0.000
_refine_ls_shift/su_mean 0.000
_refine_ls_structure_factor_coef Fsqd
_refine_ls_weighting_details 'w=1/[\s^2^(Fo^2^)+(0.0642P)^2^+4.5113P] where P=(Fo^2^+2Fc^2^)/3'
_refine_ls_weighting_scheme calc
_refine_ls_wR_factor_gt 0.1689
_refine_ls_wR_factor_ref 0.1768
_reflns_Friedel_coverage 0.000
_reflns_number_gt 5287
_reflns_number_total 5941
_reflns_threshold_expression 'I > 2\s(I)'
_cod_data_source_file d6nj00257a2.cif
_cod_data_source_block kskr31
_cod_original_formula_sum 'C34 H36 Cl N4 Ni O7.50'
_cod_database_code 7064387
_shelx_shelxl_version_number 2019/1
_chemical_oxdiff_formula CHNOClNi
_shelx_space_group_comment
;
The symmetry employed for this shelxl refinement is uniquely defined
by the following loop, which should always be used as a source of
symmetry information in preference to the above space-group names.
They are only intended as comments.
;
_shelx_estimated_absorpt_t_max 0.667
_shelx_estimated_absorpt_t_min 0.318
_olex2_refinement_description
;
1. Fixed Uiso
 At 1.2 times of:
  All C(H) groups, All C(H,H) groups
 At 1.5 times of:
  All O(H,H) groups
2. Others
 Fixed Sof: O1W(0.5) H1WA(0.5) H1WB(0.5)
3.a Free rotating group:
 O1W(H1WA,H1WB)
3.b Secondary CH2 refined with riding coordinates:
 C6(H6A,H6B), C7(H7A,H7B), C13(H13A,H13B), C14(H14A,H14B), C15(H15A,H15B),
 C16(H16A,H16B), C17(H17A,H17B), C18(H18A,H18B), C19(H19A,H19B)
3.c Aromatic/amide H refined with riding coordinates:
 C1(H1), C2(H2), C3(H3), C4(H4), C9(H9), C10(H10), C11(H11), C12(H12),
 C24(H24), C25(H25), C26(H26), C27(H27), C28(H28), C30(H30), C31(H31), C32(H32),
  C33(H33)
;
_olex2_exptl_crystal_mounting_method 'The crystal was mounted on a MITIGEN holder'
_olex2_submission_original_sample_id KSB_240411_SDc_KSKR31
_olex2_submission_special_instructions 'No special instructions were received'
_oxdiff_exptl_absorpt_empirical_details
;
Empirical correction (ABSPACK) includes:
- Absorption correction using spherical harmonics
- Frame scaling
- Detector area scaling
;
_oxdiff_exptl_absorpt_empirical_full_max 2.035
_oxdiff_exptl_absorpt_empirical_full_min 0.617

loop_
_space_group_symop_operation_xyz
'x, y, z'
'-x, -y, -z'

loop_
_atom_site_label
_atom_site_type_symbol
_atom_site_fract_x
_atom_site_fract_y
_atom_site_fract_z
_atom_site_U_iso_or_equiv
_atom_site_adp_type
_atom_site_occupancy
_atom_site_site_symmetry_order
_atom_site_calc_flag
_atom_site_refinement_flags_posn
_atom_site_refinement_flags_adp
_atom_site_refinement_flags_occupancy
_atom_site_disorder_assembly
_atom_site_disorder_group
Ni1 Ni 0.19083(7) 0.30502(4) 0.73582(4) 0.03123(19) Uani 1 1 d . . . . .
O1 O 0.4032(3) 0.22680(19) 0.69171(19) 0.0342(6) Uani 1 1 d . . . . .
O2 O 0.1687(3) 0.28765(18) 0.59551(18) 0.0326(6) Uani 1 1 d . . . . .
O3 O 0.4269(3) 0.16171(19) 0.40577(19) 0.0340(6) Uani 1 1 d . . . . .
N1 N 0.3161(4) 0.4315(2) 0.7101(2) 0.0328(7) Uani 1 1 d . . . . .
N2 N 0.2345(4) 0.3094(2) 0.8802(2) 0.0324(7) Uani 1 1 d . . . . .
N3 N 0.1128(4) 0.1667(2) 0.7973(2) 0.0336(7) Uani 1 1 d . . . . .
N4 N -0.0234(4) 0.3939(2) 0.7895(2) 0.0319(7) Uani 1 1 d . . . . .
C1 C 0.3424(4) 0.4914(3) 0.6260(3) 0.0356(8) Uani 1 1 d . . . . .
H1 H 0.306848 0.473350 0.568517 0.043 Uiso 1 1 calc R U . . .
C2 C 0.4190(5) 0.5777(3) 0.6206(3) 0.0416(9) Uani 1 1 d . . . . .
H2 H 0.439915 0.617131 0.559399 0.050 Uiso 1 1 calc R U . . .
C3 C 0.4655(5) 0.6071(3) 0.7050(3) 0.0436(10) Uani 1 1 d . . . . .
H3 H 0.513064 0.668414 0.703654 0.052 Uiso 1 1 calc R U . . .
C4 C 0.4412(5) 0.5449(3) 0.7911(3) 0.0417(9) Uani 1 1 d . . . . .
H4 H 0.472481 0.562756 0.850074 0.050 Uiso 1 1 calc R U . . .
C5 C 0.3708(4) 0.4564(3) 0.7903(3) 0.0342(8) Uani 1 1 d . . . . .
C6 C 0.3579(5) 0.3805(3) 0.8790(3) 0.0370(8) Uani 1 1 d . . . . .
H6A H 0.459047 0.344303 0.877702 0.044 Uiso 1 1 calc R U . . .
H6B H 0.335642 0.414677 0.941040 0.044 Uiso 1 1 calc R U . . .
C7 C 0.2826(5) 0.2076(3) 0.9112(3) 0.0379(9) Uani 1 1 d . . . . .
H7A H 0.269436 0.198609 0.984725 0.045 Uiso 1 1 calc R U . . .
H7B H 0.393988 0.195669 0.883806 0.045 Uiso 1 1 calc R U . . .
C8 C 0.1847(5) 0.1344(3) 0.8739(3) 0.0365(8) Uani 1 1 d . . . . .
C9 C 0.1759(5) 0.0381(3) 0.9143(3) 0.0437(10) Uani 1 1 d . . . . .
H9 H 0.226815 0.017073 0.968799 0.052 Uiso 1 1 calc R U . . .
C10 C 0.0928(5) -0.0270(3) 0.8749(3) 0.0451(10) Uani 1 1 d . . . . .
H10 H 0.087394 -0.093691 0.900973 0.054 Uiso 1 1 calc R U . . .
C11 C 0.0166(5) 0.0058(3) 0.7963(3) 0.0428(9) Uani 1 1 d . . . . .
H11 H -0.044089 -0.037212 0.768955 0.051 Uiso 1 1 calc R U . . .
C12 C 0.0319(5) 0.1028(3) 0.7593(3) 0.0385(9) Uani 1 1 d . . . . .
H12 H -0.017291 0.125190 0.704482 0.046 Uiso 1 1 calc R U . . .
C13 C 0.0852(5) 0.3385(3) 0.9417(3) 0.0363(8) Uani 1 1 d . . . . .
H13A H 0.105006 0.359916 1.005531 0.044 Uiso 1 1 calc R U . . .
H13B H 0.016766 0.281441 0.956745 0.044 Uiso 1 1 calc R U . . .
C14 C 0.0050(5) 0.4214(3) 0.8874(3) 0.0372(8) Uani 1 1 d . . . . .
H14A H -0.095597 0.438942 0.928876 0.045 Uiso 1 1 calc R U . . .
H14B H 0.070479 0.479958 0.876905 0.045 Uiso 1 1 calc R U . . .
C15 C -0.1672(4) 0.3353(3) 0.8057(3) 0.0350(8) Uani 1 1 d . . . . .
H15A H -0.254893 0.373167 0.842433 0.042 Uiso 1 1 calc R U . . .
H15B H -0.150835 0.273768 0.846873 0.042 Uiso 1 1 calc R U . . .
C16 C -0.2086(5) 0.3104(3) 0.7070(3) 0.0388(9) Uani 1 1 d . . . . .
H16A H -0.124678 0.267800 0.673024 0.047 Uiso 1 1 calc R U . . .
H16B H -0.305882 0.273251 0.720324 0.047 Uiso 1 1 calc R U . . .
C17 C -0.2305(5) 0.4023(3) 0.6387(3) 0.0436(10) Uani 1 1 d . . . . .
H17A H -0.242421 0.383236 0.572382 0.052 Uiso 1 1 calc R U . . .
H17B H -0.326250 0.439099 0.666605 0.052 Uiso 1 1 calc R U . . .
C18 C -0.0905(5) 0.4673(3) 0.6284(3) 0.0404(9) Uani 1 1 d . . . . .
H18A H 0.001300 0.434927 0.589453 0.049 Uiso 1 1 calc R U . . .
H18B H -0.112021 0.530556 0.591551 0.049 Uiso 1 1 calc R U . . .
C19 C -0.0540(5) 0.4867(3) 0.7293(3) 0.0380(9) Uani 1 1 d . . . . .
H19A H 0.038468 0.528099 0.719579 0.046 Uiso 1 1 calc R U . . .
H19B H -0.142906 0.523553 0.766122 0.046 Uiso 1 1 calc R U . . .
C20 C 0.4108(4) 0.2039(3) 0.6041(3) 0.0307(8) Uani 1 1 d . . . . .
C21 C 0.2880(4) 0.2367(3) 0.5493(3) 0.0313(8) Uani 1 1 d . . . . .
C22 C 0.2984(4) 0.2110(3) 0.4527(3) 0.0317(8) Uani 1 1 d . . . . .
C23 C 0.1813(4) 0.2294(3) 0.3875(3) 0.0325(8) Uani 1 1 d . . . . .
C24 C 0.2208(5) 0.2200(3) 0.2848(3) 0.0368(8) Uani 1 1 d . . . . .
H24 H 0.325076 0.203297 0.256552 0.044 Uiso 1 1 calc R U . . .
C25 C 0.1085(5) 0.2351(3) 0.2244(3) 0.0411(9) Uani 1 1 d . . . . .
H25 H 0.137492 0.230420 0.154732 0.049 Uiso 1 1 calc R U . . .
C26 C -0.0455(5) 0.2568(3) 0.2640(3) 0.0403(9) Uani 1 1 d . . . . .
H26 H -0.122043 0.265995 0.222207 0.048 Uiso 1 1 calc R U . . .
C27 C -0.0856(5) 0.2647(3) 0.3649(3) 0.0385(9) Uani 1 1 d . . . . .
H27 H -0.191117 0.278587 0.392751 0.046 Uiso 1 1 calc R U . . .
C28 C 0.0255(5) 0.2527(3) 0.4265(3) 0.0361(8) Uani 1 1 d . . . . .
H28 H -0.004127 0.260336 0.495669 0.043 Uiso 1 1 calc R U . . .
C29 C 0.5376(4) 0.1442(3) 0.5558(3) 0.0322(8) Uani 1 1 d . . . . .
C30 C 0.6541(5) 0.0994(3) 0.6057(3) 0.0369(8) Uani 1 1 d . . . . .
H30 H 0.652792 0.109428 0.673695 0.044 Uiso 1 1 calc R U . . .
C31 C 0.7695(5) 0.0412(3) 0.5561(3) 0.0384(9) Uani 1 1 d . . . . .
H31 H 0.846795 0.010082 0.590237 0.046 Uiso 1 1 calc R U . . .
C32 C 0.7735(5) 0.0275(3) 0.4553(3) 0.0400(9) Uani 1 1 d . . . . .
H32 H 0.855385 -0.011414 0.421222 0.048 Uiso 1 1 calc R U . . .
C33 C 0.6602(5) 0.0697(3) 0.4049(3) 0.0371(8) Uani 1 1 d . . . . .
H33 H 0.663176 0.060378 0.336635 0.045 Uiso 1 1 calc R U . . .
C34 C 0.5418(4) 0.1263(3) 0.4564(3) 0.0331(8) Uani 1 1 d . . . . .
Cl1C Cl 0.61635(12) 0.22664(8) 1.06757(7) 0.0444(3) Uani 1 1 d . . . . .
O2C O 0.4795(4) 0.2896(2) 1.0672(2) 0.0514(8) Uani 1 1 d . . . . .
O3C O 0.7493(4) 0.2834(3) 1.0640(3) 0.0675(10) Uani 1 1 d . . . . .
O4C O 0.5953(4) 0.1630(3) 1.1575(3) 0.0743(12) Uani 1 1 d . . . . .
O5C O 0.6394(4) 0.1696(3) 0.9829(3) 0.0597(9) Uani 1 1 d . . . . .
O1W O 0.6376(9) -0.0002(7) 0.8632(7) 0.076(2) Uani 0.5 1 d G . P . .
H1WA H 0.609220 0.058086 0.882053 0.113 Uiso 0.5 1 d G U P . .
H1WB H 0.551117 -0.026571 0.857360 0.113 Uiso 0.5 1 d G U P . .

loop_
_atom_site_aniso_label
_atom_site_aniso_U_11
_atom_site_aniso_U_22
_atom_site_aniso_U_33
_atom_site_aniso_U_23
_atom_site_aniso_U_13
_atom_site_aniso_U_12
Ni1 0.0341(4) 0.0296(3) 0.0294(3) -0.0017(2) -0.0043(3) -0.0005(3)
O1 0.0333(14) 0.0362(14) 0.0330(14) -0.0042(11) -0.0056(11) 0.0028(11)
O2 0.0331(14) 0.0336(13) 0.0313(13) -0.0044(10) -0.0057(10) 0.0024(10)
O3 0.0351(14) 0.0340(13) 0.0319(13) -0.0025(10) -0.0038(11) 0.0013(11)
N1 0.0302(16) 0.0337(16) 0.0332(16) -0.0004(13) -0.0031(12) 0.0004(12)
N2 0.0322(16) 0.0339(16) 0.0309(16) -0.0031(12) -0.0039(12) -0.0018(13)
N3 0.0365(17) 0.0301(16) 0.0334(16) -0.0031(13) -0.0040(13) 0.0001(13)
N4 0.0331(16) 0.0275(15) 0.0339(16) 0.0001(12) -0.0035(13) -0.0006(12)
C1 0.0300(19) 0.039(2) 0.036(2) 0.0013(16) -0.0032(15) 0.0027(15)
C2 0.039(2) 0.033(2) 0.050(2) 0.0057(17) -0.0043(18) 0.0003(16)
C3 0.041(2) 0.031(2) 0.058(3) 0.0001(18) -0.0079(19) -0.0032(17)
C4 0.042(2) 0.037(2) 0.049(2) -0.0077(18) -0.0121(18) -0.0010(17)
C5 0.0323(19) 0.0331(19) 0.037(2) -0.0037(15) -0.0047(15) 0.0005(15)
C6 0.040(2) 0.037(2) 0.035(2) -0.0027(16) -0.0087(16) -0.0010(16)
C7 0.040(2) 0.039(2) 0.034(2) 0.0020(16) -0.0057(16) -0.0009(17)
C8 0.038(2) 0.035(2) 0.035(2) -0.0008(15) -0.0052(16) 0.0026(16)
C9 0.052(3) 0.036(2) 0.041(2) 0.0035(17) -0.0087(19) 0.0028(18)
C10 0.053(3) 0.029(2) 0.050(2) 0.0048(17) -0.004(2) -0.0003(18)
C11 0.045(2) 0.034(2) 0.048(2) -0.0049(17) -0.0049(19) -0.0037(17)
C12 0.040(2) 0.036(2) 0.040(2) -0.0052(16) -0.0071(17) 0.0016(16)
C13 0.042(2) 0.039(2) 0.0282(18) -0.0051(15) -0.0042(16) -0.0005(17)
C14 0.037(2) 0.036(2) 0.037(2) -0.0063(16) -0.0018(16) 0.0013(16)
C15 0.0303(19) 0.036(2) 0.036(2) -0.0033(16) 0.0000(15) 0.0003(15)
C16 0.035(2) 0.038(2) 0.044(2) -0.0071(17) -0.0081(17) -0.0001(16)
C17 0.041(2) 0.048(2) 0.043(2) -0.0040(18) -0.0135(18) 0.0088(18)
C18 0.045(2) 0.035(2) 0.039(2) 0.0013(16) -0.0042(17) 0.0106(17)
C19 0.041(2) 0.0285(19) 0.042(2) -0.0005(16) -0.0032(17) 0.0033(16)
C20 0.0297(18) 0.0265(17) 0.0340(19) 0.0001(14) -0.0005(14) -0.0038(14)
C21 0.0283(18) 0.0276(17) 0.037(2) 0.0000(14) -0.0025(15) -0.0037(14)
C22 0.0287(18) 0.0280(18) 0.036(2) 0.0000(14) -0.0013(15) -0.0006(14)
C23 0.037(2) 0.0247(17) 0.036(2) -0.0020(14) -0.0060(15) -0.0043(14)
C24 0.040(2) 0.034(2) 0.036(2) -0.0015(16) -0.0047(16) -0.0048(16)
C25 0.055(3) 0.037(2) 0.032(2) -0.0015(16) -0.0095(18) -0.0060(18)
C26 0.046(2) 0.034(2) 0.044(2) -0.0009(17) -0.0179(18) -0.0021(17)
C27 0.036(2) 0.034(2) 0.047(2) -0.0031(17) -0.0123(17) 0.0006(16)
C28 0.039(2) 0.0318(19) 0.037(2) -0.0022(15) -0.0055(16) -0.0017(16)
C29 0.0319(19) 0.0270(17) 0.036(2) -0.0008(14) -0.0025(15) -0.0040(14)
C30 0.038(2) 0.0329(19) 0.041(2) -0.0028(16) -0.0080(16) -0.0032(16)
C31 0.033(2) 0.0320(19) 0.051(2) -0.0036(17) -0.0099(17) 0.0012(15)
C32 0.033(2) 0.033(2) 0.051(2) -0.0082(17) 0.0024(17) 0.0017(16)
C33 0.035(2) 0.034(2) 0.042(2) -0.0065(16) -0.0027(16) -0.0039(16)
C34 0.0286(19) 0.0284(18) 0.041(2) -0.0005(15) -0.0017(15) -0.0027(14)
Cl1C 0.0406(5) 0.0544(6) 0.0366(5) 0.0038(4) -0.0065(4) 0.0006(4)
O2C 0.0542(19) 0.0500(18) 0.0553(19) -0.0059(14) -0.0241(15) 0.0027(14)
O3C 0.052(2) 0.108(3) 0.0442(19) -0.0103(19) -0.0057(15) -0.018(2)
O4C 0.064(2) 0.092(3) 0.052(2) 0.0297(19) 0.0063(17) 0.024(2)
O5C 0.066(2) 0.056(2) 0.055(2) -0.0072(16) -0.0025(16) 0.0033(16)
O1W 0.055(4) 0.088(6) 0.085(6) -0.034(5) 0.004(4) -0.019(4)

loop_
_atom_type_symbol
_atom_type_description
_atom_type_scat_dispersion_real
_atom_type_scat_dispersion_imag
_atom_type_scat_source
C C 0.0181 0.0091 'International Tables Vol C Tables 4.2.6.8 and 6.1.1.4'
H H 0.0000 0.0000 'International Tables Vol C Tables 4.2.6.8 and 6.1.1.4'
Cl Cl 0.3639 0.7018 'International Tables Vol C Tables 4.2.6.8 and 6.1.1.4'
N N 0.0311 0.0180 'International Tables Vol C Tables 4.2.6.8 and 6.1.1.4'
Ni Ni -3.0029 0.5091 'International Tables Vol C Tables 4.2.6.8 and 6.1.1.4'
O O 0.0492 0.0322 'International Tables Vol C Tables 4.2.6.8 and 6.1.1.4'

loop_
_exptl_crystal_face_index_h
_exptl_crystal_face_index_k
_exptl_crystal_face_index_l
_exptl_crystal_face_perp_dist
0 1 0 0.1360
0 -1 0 0.1420
0 1 1 0.1051
0 -1 -1 0.1017
1 0 0 0.3064
-1 0 0 0.3374
0 0 -1 0.1059
0 0 1 0.1272
-1 -1 1 0.2337

loop_
_geom_angle_atom_site_label_1
_geom_angle_atom_site_label_2
_geom_angle_atom_site_label_3
_geom_angle
_geom_angle_site_symmetry_1
_geom_angle_site_symmetry_3
_geom_angle_publ_flag
O1 Ni1 N4 175.58(11) . . ?
O2 Ni1 O1 81.39(10) . . ?
O2 Ni1 N1 98.50(12) . . ?
O2 Ni1 N2 173.01(12) . . ?
O2 Ni1 N3 97.03(12) . . ?
O2 Ni1 N4 102.23(11) . . ?
N1 Ni1 O1 87.44(11) . . ?
N1 Ni1 N2 83.23(12) . . ?
N1 Ni1 N3 160.71(13) . . ?
N1 Ni1 N4 89.49(12) . . ?
N2 Ni1 O1 91.96(11) . . ?
N2 Ni1 N3 80.03(12) . . ?
N2 Ni1 N4 84.51(12) . . ?
N3 Ni1 O1 83.64(11) . . ?
N3 Ni1 N4 98.34(12) . . ?
C20 O1 Ni1 109.4(2) . . ?
C21 O2 Ni1 111.7(2) . . ?
C34 O3 C22 120.9(3) . . ?
C1 N1 Ni1 127.9(3) . . ?
C1 N1 C5 118.4(3) . . ?
C5 N1 Ni1 113.7(2) . . ?
C6 N2 Ni1 108.8(2) . . ?
C6 N2 C7 112.6(3) . . ?
C7 N2 Ni1 105.6(2) . . ?
C13 N2 Ni1 106.5(2) . . ?
C13 N2 C6 112.4(3) . . ?
C13 N2 C7 110.7(3) . . ?
C8 N3 Ni1 111.0(3) . . ?
C12 N3 Ni1 129.0(3) . . ?
C12 N3 C8 118.4(3) . . ?
C14 N4 Ni1 102.5(2) . . ?
C14 N4 C15 108.9(3) . . ?
C14 N4 C19 107.4(3) . . ?
C15 N4 Ni1 112.4(2) . . ?
C19 N4 Ni1 117.6(2) . . ?
C19 N4 C15 107.7(3) . . ?
N1 C1 H1 118.9 . . ?
N1 C1 C2 122.1(4) . . ?
C2 C1 H1 118.9 . . ?
C1 C2 H2 120.2 . . ?
C1 C2 C3 119.6(4) . . ?
C3 C2 H2 120.2 . . ?
C2 C3 H3 120.8 . . ?
C4 C3 C2 118.4(4) . . ?
C4 C3 H3 120.8 . . ?
C3 C4 H4 120.4 . . ?
C3 C4 C5 119.1(4) . . ?
C5 C4 H4 120.4 . . ?
N1 C5 C4 122.0(4) . . ?
N1 C5 C6 116.7(3) . . ?
C4 C5 C6 121.2(4) . . ?
N2 C6 C5 112.9(3) . . ?
N2 C6 H6A 109.0 . . ?
N2 C6 H6B 109.0 . . ?
C5 C6 H6A 109.0 . . ?
C5 C6 H6B 109.0 . . ?
H6A C6 H6B 107.8 . . ?
N2 C7 H7A 109.6 . . ?
N2 C7 H7B 109.6 . . ?
N2 C7 C8 110.1(3) . . ?
H7A C7 H7B 108.1 . . ?
C8 C7 H7A 109.6 . . ?
C8 C7 H7B 109.6 . . ?
N3 C8 C7 116.9(3) . . ?
N3 C8 C9 121.8(4) . . ?
C9 C8 C7 121.2(4) . . ?
C8 C9 H9 120.3 . . ?
C10 C9 C8 119.4(4) . . ?
C10 C9 H9 120.3 . . ?
C9 C10 H10 120.3 . . ?
C9 C10 C11 119.4(4) . . ?
C11 C10 H10 120.3 . . ?
C10 C11 H11 121.0 . . ?
C12 C11 C10 118.0(4) . . ?
C12 C11 H11 121.0 . . ?
N3 C12 C11 123.1(4) . . ?
N3 C12 H12 118.5 . . ?
C11 C12 H12 118.5 . . ?
N2 C13 H13A 109.6 . . ?
N2 C13 H13B 109.6 . . ?
N2 C13 C14 110.4(3) . . ?
H13A C13 H13B 108.1 . . ?
C14 C13 H13A 109.6 . . ?
C14 C13 H13B 109.6 . . ?
N4 C14 C13 111.7(3) . . ?
N4 C14 H14A 109.3 . . ?
N4 C14 H14B 109.3 . . ?
C13 C14 H14A 109.3 . . ?
C13 C14 H14B 109.3 . . ?
H14A C14 H14B 107.9 . . ?
N4 C15 H15A 109.4 . . ?
N4 C15 H15B 109.4 . . ?
N4 C15 C16 111.3(3) . . ?
H15A C15 H15B 108.0 . . ?
C16 C15 H15A 109.4 . . ?
C16 C15 H15B 109.4 . . ?
C15 C16 H16A 109.2 . . ?
C15 C16 H16B 109.2 . . ?
H16A C16 H16B 107.9 . . ?
C17 C16 C15 111.9(3) . . ?
C17 C16 H16A 109.2 . . ?
C17 C16 H16B 109.2 . . ?
C16 C17 H17A 109.7 . . ?
C16 C17 H17B 109.7 . . ?
H17A C17 H17B 108.2 . . ?
C18 C17 C16 110.0(3) . . ?
C18 C17 H17A 109.7 . . ?
C18 C17 H17B 109.7 . . ?
C17 C18 H18A 109.3 . . ?
C17 C18 H18B 109.3 . . ?
H18A C18 H18B 108.0 . . ?
C19 C18 C17 111.5(3) . . ?
C19 C18 H18A 109.3 . . ?
C19 C18 H18B 109.3 . . ?
N4 C19 C18 112.0(3) . . ?
N4 C19 H19A 109.2 . . ?
N4 C19 H19B 109.2 . . ?
C18 C19 H19A 109.2 . . ?
C18 C19 H19B 109.2 . . ?
H19A C19 H19B 107.9 . . ?
O1 C20 C21 119.5(3) . . ?
O1 C20 C29 122.3(3) . . ?
C29 C20 C21 118.2(3) . . ?
O2 C21 C20 117.9(3) . . ?
O2 C21 C22 123.3(3) . . ?
C22 C21 C20 118.8(3) . . ?
O3 C22 C21 121.6(3) . . ?
O3 C22 C23 110.9(3) . . ?
C21 C22 C23 127.4(3) . . ?
C24 C23 C22 120.8(3) . . ?
C24 C23 C28 118.1(4) . . ?
C28 C23 C22 121.1(3) . . ?
C23 C24 H24 119.8 . . ?
C25 C24 C23 120.3(4) . . ?
C25 C24 H24 119.8 . . ?
C24 C25 H25 119.4 . . ?
C24 C25 C26 121.1(4) . . ?
C26 C25 H25 119.4 . . ?
C25 C26 H26 120.6 . . ?
C27 C26 C25 118.9(4) . . ?
C27 C26 H26 120.6 . . ?
C26 C27 H27 119.4 . . ?
C26 C27 C28 121.1(4) . . ?
C28 C27 H27 119.4 . . ?
C23 C28 H28 119.8 . . ?
C27 C28 C23 120.5(4) . . ?
C27 C28 H28 119.8 . . ?
C30 C29 C20 122.9(4) . . ?
C34 C29 C20 118.7(3) . . ?
C34 C29 C30 118.4(3) . . ?
C29 C30 H30 120.0 . . ?
C31 C30 C29 120.0(4) . . ?
C31 C30 H30 120.0 . . ?
C30 C31 H31 119.9 . . ?
C30 C31 C32 120.2(4) . . ?
C32 C31 H31 119.9 . . ?
C31 C32 H32 119.5 . . ?
C33 C32 C31 121.0(4) . . ?
C33 C32 H32 119.5 . . ?
C32 C33 H33 120.8 . . ?
C32 C33 C34 118.4(4) . . ?
C34 C33 H33 120.8 . . ?
O3 C34 C29 121.4(3) . . ?
O3 C34 C33 116.6(3) . . ?
C33 C34 C29 122.0(4) . . ?
O3C Cl1C O2C 110.3(2) . . ?
O3C Cl1C O4C 109.0(3) . . ?
O3C Cl1C O5C 109.0(2) . . ?
O4C Cl1C O2C 108.6(2) . . ?
O5C Cl1C O2C 109.8(2) . . ?
O5C Cl1C O4C 110.0(2) . . ?
H1WA O1W H1WB 104.5 . . ?

loop_
_geom_bond_atom_site_label_1
_geom_bond_atom_site_label_2
_geom_bond_distance
_geom_bond_site_symmetry_2
_geom_bond_publ_flag
Ni1 O1 2.116(3) . ?
Ni1 O2 1.999(3) . ?
Ni1 N1 2.059(3) . ?
Ni1 N2 2.084(3) . ?
Ni1 N3 2.094(3) . ?
Ni1 N4 2.231(3) . ?
O1 C20 1.255(5) . ?
O2 C21 1.322(4) . ?
O3 C22 1.370(4) . ?
O3 C34 1.364(5) . ?
N1 C1 1.344(5) . ?
N1 C5 1.347(5) . ?
N2 C6 1.480(5) . ?
N2 C7 1.483(5) . ?
N2 C13 1.480(5) . ?
N3 C8 1.347(5) . ?
N3 C12 1.341(5) . ?
N4 C14 1.486(5) . ?
N4 C15 1.492(5) . ?
N4 C19 1.492(5) . ?
C1 H1 0.9500 . ?
C1 C2 1.373(6) . ?
C2 H2 0.9500 . ?
C2 C3 1.385(6) . ?
C3 H3 0.9500 . ?
C3 C4 1.383(6) . ?
C4 H4 0.9500 . ?
C4 C5 1.383(6) . ?
C5 C6 1.519(5) . ?
C6 H6A 0.9900 . ?
C6 H6B 0.9900 . ?
C7 H7A 0.9900 . ?
C7 H7B 0.9900 . ?
C7 C8 1.519(6) . ?
C8 C9 1.384(6) . ?
C9 H9 0.9500 . ?
C9 C10 1.374(6) . ?
C10 H10 0.9500 . ?
C10 C11 1.393(6) . ?
C11 H11 0.9500 . ?
C11 C12 1.381(6) . ?
C12 H12 0.9500 . ?
C13 H13A 0.9900 . ?
C13 H13B 0.9900 . ?
C13 C14 1.513(5) . ?
C14 H14A 0.9900 . ?
C14 H14B 0.9900 . ?
C15 H15A 0.9900 . ?
C15 H15B 0.9900 . ?
C15 C16 1.528(5) . ?
C16 H16A 0.9900 . ?
C16 H16B 0.9900 . ?
C16 C17 1.524(6) . ?
C17 H17A 0.9900 . ?
C17 H17B 0.9900 . ?
C17 C18 1.523(6) . ?
C18 H18A 0.9900 . ?
C18 H18B 0.9900 . ?
C18 C19 1.518(6) . ?
C19 H19A 0.9900 . ?
C19 H19B 0.9900 . ?
C20 C21 1.447(5) . ?
C20 C29 1.443(5) . ?
C21 C22 1.384(5) . ?
C22 C23 1.470(5) . ?
C23 C24 1.402(5) . ?
C23 C28 1.404(6) . ?
C24 H24 0.9500 . ?
C24 C25 1.386(6) . ?
C25 H25 0.9500 . ?
C25 C26 1.387(6) . ?
C26 H26 0.9500 . ?
C26 C27 1.376(6) . ?
C27 H27 0.9500 . ?
C27 C28 1.388(6) . ?
C28 H28 0.9500 . ?
C29 C30 1.410(5) . ?
C29 C34 1.397(5) . ?
C30 H30 0.9500 . ?
C30 C31 1.374(6) . ?
C31 H31 0.9500 . ?
C31 C32 1.403(6) . ?
C32 H32 0.9500 . ?
C32 C33 1.379(6) . ?
C33 H33 0.9500 . ?
C33 C34 1.389(5) . ?
Cl1C O2C 1.440(3) . ?
Cl1C O3C 1.416(4) . ?
Cl1C O4C 1.434(3) . ?
Cl1C O5C 1.433(4) . ?
O1W H1WA 0.8700 . ?
O1W H1WB 0.8698 . ?

loop_
_geom_torsion_atom_site_label_1
_geom_torsion_atom_site_label_2
_geom_torsion_atom_site_label_3
_geom_torsion_atom_site_label_4
_geom_torsion
_geom_torsion_site_symmetry_1
_geom_torsion_site_symmetry_2
_geom_torsion_site_symmetry_3
_geom_torsion_site_symmetry_4
_geom_torsion_publ_flag
Ni1 O1 C20 C21 3.4(4) . . . . ?
Ni1 O1 C20 C29 -175.7(3) . . . . ?
Ni1 O2 C21 C20 -0.6(4) . . . . ?
Ni1 O2 C21 C22 177.3(3) . . . . ?
Ni1 N1 C1 C2 175.2(3) . . . . ?
Ni1 N1 C5 C4 -172.0(3) . . . . ?
Ni1 N1 C5 C6 10.5(4) . . . . ?
Ni1 N2 C6 C5 22.9(4) . . . . ?
Ni1 N2 C7 C8 -39.5(3) . . . . ?
Ni1 N2 C13 C14 -43.3(3) . . . . ?
Ni1 N3 C8 C7 9.8(4) . . . . ?
Ni1 N3 C8 C9 -167.4(3) . . . . ?
Ni1 N3 C12 C11 165.3(3) . . . . ?
Ni1 N4 C14 C13 -37.8(3) . . . . ?
Ni1 N4 C15 C16 -70.8(3) . . . . ?
Ni1 N4 C19 C18 67.2(4) . . . . ?
O1 C20 C21 O2 -2.1(5) . . . . ?
O1 C20 C21 C22 179.9(3) . . . . ?
O1 C20 C29 C30 6.2(6) . . . . ?
O1 C20 C29 C34 -176.6(3) . . . . ?
O2 C21 C22 O3 177.2(3) . . . . ?
O2 C21 C22 C23 -3.4(6) . . . . ?
O3 C22 C23 C24 -15.5(5) . . . . ?
O3 C22 C23 C28 161.7(3) . . . . ?
N1 C1 C2 C3 -2.8(6) . . . . ?
N1 C5 C6 N2 -23.0(5) . . . . ?
N2 C7 C8 N3 20.6(5) . . . . ?
N2 C7 C8 C9 -162.2(4) . . . . ?
N2 C13 C14 N4 57.7(4) . . . . ?
N3 C8 C9 C10 0.6(6) . . . . ?
N4 C15 C16 C17 -57.3(4) . . . . ?
C1 N1 C5 C4 5.4(6) . . . . ?
C1 N1 C5 C6 -172.0(3) . . . . ?
C1 C2 C3 C4 3.8(6) . . . . ?
C2 C3 C4 C5 -0.4(6) . . . . ?
C3 C4 C5 N1 -4.3(6) . . . . ?
C3 C4 C5 C6 173.0(4) . . . . ?
C4 C5 C6 N2 159.5(4) . . . . ?
C5 N1 C1 C2 -1.8(6) . . . . ?
C6 N2 C7 C8 -158.0(3) . . . . ?
C6 N2 C13 C14 75.7(4) . . . . ?
C7 N2 C6 C5 139.6(3) . . . . ?
C7 N2 C13 C14 -157.5(3) . . . . ?
C7 C8 C9 C10 -176.5(4) . . . . ?
C8 N3 C12 C11 1.1(6) . . . . ?
C8 C9 C10 C11 -1.2(7) . . . . ?
C9 C10 C11 C12 1.8(6) . . . . ?
C10 C11 C12 N3 -1.8(6) . . . . ?
C12 N3 C8 C7 176.7(3) . . . . ?
C12 N3 C8 C9 -0.5(6) . . . . ?
C13 N2 C6 C5 -94.7(4) . . . . ?
C13 N2 C7 C8 75.3(4) . . . . ?
C14 N4 C15 C16 176.3(3) . . . . ?
C14 N4 C19 C18 -178.0(3) . . . . ?
C15 N4 C14 C13 81.5(4) . . . . ?
C15 N4 C19 C18 -60.9(4) . . . . ?
C15 C16 C17 C18 51.4(5) . . . . ?
C16 C17 C18 C19 -51.4(4) . . . . ?
C17 C18 C19 N4 57.9(4) . . . . ?
C19 N4 C14 C13 -162.3(3) . . . . ?
C19 N4 C15 C16 60.2(4) . . . . ?
C20 C21 C22 O3 -4.9(5) . . . . ?
C20 C21 C22 C23 174.5(3) . . . . ?
C20 C29 C30 C31 178.2(3) . . . . ?
C20 C29 C34 O3 -1.9(5) . . . . ?
C20 C29 C34 C33 179.9(3) . . . . ?
C21 C20 C29 C30 -172.9(3) . . . . ?
C21 C20 C29 C34 4.3(5) . . . . ?
C21 C22 C23 C24 165.0(4) . . . . ?
C21 C22 C23 C28 -17.8(6) . . . . ?
C22 O3 C34 C29 -4.1(5) . . . . ?
C22 O3 C34 C33 174.3(3) . . . . ?
C22 C23 C24 C25 178.3(3) . . . . ?
C22 C23 C28 C27 -176.5(3) . . . . ?
C23 C24 C25 C26 -1.9(6) . . . . ?
C24 C23 C28 C27 0.8(5) . . . . ?
C24 C25 C26 C27 0.9(6) . . . . ?
C25 C26 C27 C28 0.9(6) . . . . ?
C26 C27 C28 C23 -1.8(6) . . . . ?
C28 C23 C24 C25 1.0(5) . . . . ?
C29 C20 C21 O2 177.0(3) . . . . ?
C29 C20 C21 C22 -1.0(5) . . . . ?
C29 C30 C31 C32 1.1(6) . . . . ?
C30 C29 C34 O3 175.4(3) . . . . ?
C30 C29 C34 C33 -2.9(5) . . . . ?
C30 C31 C32 C33 -1.7(6) . . . . ?
C31 C32 C33 C34 0.0(6) . . . . ?
C32 C33 C34 O3 -176.0(3) . . . . ?
C32 C33 C34 C29 2.3(6) . . . . ?
C34 O3 C22 C21 7.6(5) . . . . ?
C34 O3 C22 C23 -171.9(3) . . . . ?
C34 C29 C30 C31 1.1(5) . . . . ?

loop_
_exptl_oxdiff_crystal_face_indexfrac_h
_exptl_oxdiff_crystal_face_indexfrac_k
_exptl_oxdiff_crystal_face_indexfrac_l
_exptl_oxdiff_crystal_face_x
_exptl_oxdiff_crystal_face_y
_exptl_oxdiff_crystal_face_z
-0.0000 1.0000 -0.0000 0.0038 -0.1129 0.0062
0.0000 -1.0000 0.0000 -0.0038 0.1129 -0.0062
-0.0000 1.0000 1.0000 0.1177 -0.0998 0.0080
0.0000 -1.0000 -1.0000 -0.1177 0.0998 -0.0080
1.0000 0.0000 0.0001 -0.0355 0.0140 0.1753
-1.0000 -0.0000 -0.0001 0.0355 -0.0140 -0.1753
0.0000 0.0000 -1.0000 -0.1139 -0.0132 -0.0018
-0.0000 -0.0000 1.0000 0.1139 0.0132 0.0018
-1.0001 -1.0000 0.9999 0.1456 0.1121 -0.1797
